data_4340021
loop_
_publ_author_name
'Streitberger, Markus'
'Schmied, Andy'
'Hey-Hawkins, Evamarie'

_publ_section_title
;
 Selective formation of gold(i) bis-phospholane macrocycles, polymeric
 chains, and nanotubes.
;
_journal_issue 13
_journal_name_full 'Inorganic chemistry'
_journal_page_first 6794
_journal_page_last 6804
_journal_paper_doi 10.1021/ic5006055
_journal_volume 53
_journal_year 2014
_chemical_formula_sum 'C32 H64 Au2 Cl6 P4'
_chemical_formula_weight 1179.34
_chemical_name_systematic
;
 ?
;
_space_group_IT_number 14
_symmetry_cell_setting monoclinic
_symmetry_space_group_name_Hall '-P 2yn'
_symmetry_space_group_name_H-M 'P 1 21/n 1'
_atom_sites_solution_hydrogens geom
_atom_sites_solution_primary direct
_atom_sites_solution_secondary difmap
_audit_creation_date 2014-02-03T13:58:29-00:00
_audit_creation_method 'WinGX routine CIF_UPDATE'
_cell_angle_alpha 90
_cell_angle_beta 96.255(2)
_cell_angle_gamma 90
_cell_formula_units_Z 2
_cell_length_a 9.1700(2)
_cell_length_b 12.0710(2)
_cell_length_c 19.4410(4)
_cell_measurement_reflns_used 10142
_cell_measurement_temperature 130(2)
_cell_measurement_theta_max 32.4603
_cell_measurement_theta_min 2.8939
_cell_volume 2139.13(7)
_computing_cell_refinement
;
        CrysAlisPro, Agilent Technologies,
        Version 1.171.35.19 (release 27-10-2011 CrysAlis171 .NET)
        (compiled Oct 27 2011,15:02:11)
;
_computing_data_collection
;
        CrysAlisPro, Agilent Technologies,
        Version 1.171.35.19 (release 27-10-2011 CrysAlis171 .NET)
        (compiled Oct 27 2011,15:02:11)
;
_computing_data_reduction
;
        CrysAlisPro, Agilent Technologies,
        Version 1.171.35.19 (release 27-10-2011 CrysAlis171 .NET)
        (compiled Oct 27 2011,15:02:11)
;
_computing_molecular_graphics 'ORTEP3 for Windows (L. J. Farrugia, 1997)'
_computing_publication_material 'WINGX  (L.J. Farrugia,1999)'
_computing_structure_refinement 'SHELXL-97 (Sheldrick, 2008)'
_computing_structure_solution 'SIR92 (Giacovazzo 1993)'
_diffrn_ambient_temperature 130(2)
_diffrn_detector_area_resol_mean 16.356
_diffrn_measured_fraction_theta_full 0.999
_diffrn_measured_fraction_theta_max 0.999
_diffrn_measurement_device_type 'Xcalibur, Sapphire3, Gemini'
_diffrn_measurement_method '\w scans'
_diffrn_orient_matrix_UB_11 0.0212324
_diffrn_orient_matrix_UB_12 0.0024614
_diffrn_orient_matrix_UB_13 -0.0339733
_diffrn_orient_matrix_UB_21 0.035565
_diffrn_orient_matrix_UB_22 -0.0519985
_diffrn_orient_matrix_UB_23 0.005144
_diffrn_orient_matrix_UB_31 -0.0658959
_diffrn_orient_matrix_UB_32 -0.027232
_diffrn_orient_matrix_UB_33 -0.0128998
_diffrn_radiation_monochromator graphite
_diffrn_radiation_type MoK\a
_diffrn_radiation_wavelength 0.71073
_diffrn_reflns_av_R_equivalents 0.033
_diffrn_reflns_av_unetI/netI 0.0219
_diffrn_reflns_limit_h_max 11
_diffrn_reflns_limit_h_min -11
_diffrn_reflns_limit_k_max 15
_diffrn_reflns_limit_k_min -15
_diffrn_reflns_limit_l_max 24
_diffrn_reflns_limit_l_min -24
_diffrn_reflns_number 26901
_diffrn_reflns_theta_full 26.37
_diffrn_reflns_theta_max 26.37
_diffrn_reflns_theta_min 2.9
_exptl_absorpt_coefficient_mu 7.397
_exptl_absorpt_correction_T_max 1
_exptl_absorpt_correction_T_min 0.59933
_exptl_absorpt_correction_type multi-scan
_exptl_absorpt_process_details
;
        CrysAlisPro, Agilent Technologies,
        Version 1.171.35.19 (release 27-10-2011 CrysAlis171 .NET)
        (compiled Oct 27 2011,15:02:11)
        Empirical absorption correction using spherical harmonics,
 implemented in SCALE3 ABSPACK scaling algorithm.
;
_exptl_crystal_colour colourless
_exptl_crystal_density_diffrn 1.831
_exptl_crystal_density_method 'not measured'
_exptl_crystal_description needles
_exptl_crystal_F_000 1152
_exptl_crystal_size_max 0.3
_exptl_crystal_size_mid 0.1
_exptl_crystal_size_min 0.03
_refine_diff_density_max 0.607
_refine_diff_density_min -0.634
_refine_diff_density_rms 0.089
_refine_ls_extinction_method none
_refine_ls_goodness_of_fit_ref 1.037
_refine_ls_hydrogen_treatment constr
_refine_ls_matrix_type full
_refine_ls_number_parameters 199
_refine_ls_number_reflns 4371
_refine_ls_number_restraints 0
_refine_ls_restrained_S_all 1.037
_refine_ls_R_factor_all 0.0275
_refine_ls_R_factor_gt 0.0203
_refine_ls_shift/su_max 0.001
_refine_ls_shift/su_mean 0
_refine_ls_structure_factor_coef Fsqd
_refine_ls_weighting_details 'calc w=1/[\s^2^(Fo^2^)+(0.0085P)^2^+3.2589P] where P=(Fo^2^+2Fc^2^)/3'
_refine_ls_weighting_scheme calc
_refine_ls_wR_factor_gt 0.0374
_refine_ls_wR_factor_ref 0.0397
_reflns_number_gt 3710
_reflns_number_total 4371
_reflns_threshold_expression >2\s(I)
_cod_data_source_file ic5006055_si_003.cif
_cod_data_source_block x1471fin
_cod_depositor_comments
;
The following automatic conversions were performed:

'_symmetry_cell_setting' value 'Monoclinic' changed to 'monoclinic'
according to
/usr/data/users/saulius/crontab/automatic-downloads/rss-feeds/ACS/lib/dictionaries/cif_core.dic
dictionary named 'cif_core.dic' version 2.4.2 from 2011-04-26.

Automatic conversion script
Id: cif_fix_values 2281 2013-09-26 08:29:07Z andrius 

 Adding full bibliography for 4340012--4340022.cif.
;
_cod_original_cell_volume 2139.13(8)
_cod_original_sg_symbol_H-M P2(1)/n
_cod_database_code 4340021

loop_
_symmetry_equiv_pos_as_xyz
'x, y, z'
'-x+1/2, y+1/2, -z+1/2'
'-x, -y, -z'
'x-1/2, -y-1/2, z-1/2'

loop_
_atom_site_label
_atom_site_type_symbol
_atom_site_fract_x
_atom_site_fract_y
_atom_site_fract_z
_atom_site_U_iso_or_equiv
_atom_site_adp_type
_atom_site_occupancy
_atom_site_symmetry_multiplicity
_atom_site_calc_flag
_atom_site_refinement_flags
C1 C 0.4945(3) 0.0251(2) -0.12085(18) 0.0214(7) Uani 1 1 d .
H4A H 0.5736 -0.0308 -0.1134 0.026 Uiso 1 1 calc R
H4B H 0.4174 0.0069 -0.0908 0.026 Uiso 1 1 calc R
C2 C 0.4305(4) 0.0271(3) -0.19685(19) 0.0321(9) Uani 1 1 d .
H3A H 0.5081 0.0117 -0.2272 0.038 Uiso 1 1 calc R
H3B H 0.3528 -0.0297 -0.2056 0.038 Uiso 1 1 calc R
C3 C 0.3671(4) 0.1425(3) -0.2110(2) 0.0324(8) Uani 1 1 d .
H2A H 0.2777 0.1525 -0.1874 0.039 Uiso 1 1 calc R
H2B H 0.3411 0.1535 -0.2613 0.039 Uiso 1 1 calc R
C4 C 0.4854(3) 0.2251(2) -0.18316(17) 0.0199(7) Uani 1 1 d .
H1A H 0.4418 0.2983 -0.1751 0.024 Uiso 1 1 calc R
H1B H 0.5599 0.2341 -0.216 0.024 Uiso 1 1 calc R
C5 C 0.2574(3) 0.3810(3) 0.09501(17) 0.0198(7) Uani 1 1 d .
H5A H 0.2371 0.4603 0.0852 0.024 Uiso 1 1 calc R
H5B H 0.1951 0.3358 0.0609 0.024 Uiso 1 1 calc R
C6 C 0.2270(3) 0.3520(3) 0.16879(18) 0.0261(7) Uani 1 1 d .
H6A H 0.254 0.4148 0.2004 0.031 Uiso 1 1 calc R
H6B H 0.1216 0.3354 0.1701 0.031 Uiso 1 1 calc R
C7 C 0.3202(3) 0.2505(3) 0.19052(17) 0.0253(7) Uani 1 1 d .
H7A H 0.2814 0.1843 0.1646 0.03 Uiso 1 1 calc R
H7B H 0.3195 0.2363 0.2406 0.03 Uiso 1 1 calc R
C8 C 0.4776(3) 0.2764(2) 0.17381(16) 0.0188(7) Uani 1 1 d .
H8A H 0.5341 0.2073 0.1698 0.023 Uiso 1 1 calc R
H8B H 0.5298 0.3235 0.2102 0.023 Uiso 1 1 calc R
C9 C 0.7637(3) 0.1652(2) -0.10758(17) 0.0187(6) Uani 1 1 d .
H16A H 0.8139 0.1195 -0.0699 0.022 Uiso 1 1 calc R
H16B H 0.7836 0.1323 -0.1523 0.022 Uiso 1 1 calc R
C10 C 0.8250(3) 0.2837(2) -0.10222(18) 0.0192(7) Uani 1 1 d .
H17A H 0.7691 0.3304 -0.1377 0.023 Uiso 1 1 calc R
H17B H 0.8104 0.3144 -0.0563 0.023 Uiso 1 1 calc R
C11 C 0.9876(3) 0.2897(2) -0.11200(17) 0.0191(7) Uani 1 1 d .
H20A H 1.0013 0.2632 -0.159 0.023 Uiso 1 1 calc R
H20B H 1.0427 0.2394 -0.0784 0.023 Uiso 1 1 calc R
C12 C 0.9485(3) 0.5936(2) 0.10251(17) 0.0193(7) Uani 1 1 d .
H11A H 0.9606 0.5671 0.0553 0.023 Uiso 1 1 calc R
H11B H 1.0036 0.5429 0.1359 0.023 Uiso 1 1 calc R
C13 C 0.7865(3) 0.5900(2) 0.11329(18) 0.0199(7) Uani 1 1 d .
H10A H 0.7338 0.6465 0.0831 0.024 Uiso 1 1 calc R
H10B H 0.7763 0.6105 0.1618 0.024 Uiso 1 1 calc R
C14 C 0.7129(3) 0.4779(2) 0.09818(18) 0.0188(7) Uani 1 1 d .
H12A H 0.7594 0.4221 0.1308 0.023 Uiso 1 1 calc R
H12B H 0.728 0.4544 0.0507 0.023 Uiso 1 1 calc R
C16 C 0.9535(4) 0.0666(3) 0.10870(18) 0.0246(7) Uani 1 1 d .
H30A H 1.0451 0.0761 0.0867 0.03 Uiso 1 1 calc R
H30B H 0.8981 0.0041 0.0855 0.03 Uiso 1 1 calc R
Au1 Au 0.499401(12) 0.248404(10) -0.003968(6) 0.01583(4) Uani 1 1 d .
Cl1 Cl 0.23969(8) 0.11503(6) 0.00725(4) 0.02445(17) Uani 1 1 d .
Cl2 Cl 0.84809(11) 0.18817(8) 0.09776(6) 0.0480(3) Uani 1 1 d .
Cl3 Cl 0.99752(11) 0.03514(8) 0.19760(5) 0.0385(2) Uani 1 1 d .
P1 P 0.56720(8) 0.16402(6) -0.10151(4) 0.01516(16) Uani 1 1 d .
P2 P 0.45212(8) 0.35004(6) 0.09081(4) 0.01469(16) Uani 1 1 d .
C15 C 0.5481(3) 0.4825(2) 0.10491(17) 0.0181(7) Uani 1 1 d .
H9A H 0.5023 0.537 0.0712 0.022 Uiso 1 1 calc R
H9B H 0.5341 0.5096 0.1518 0.022 Uiso 1 1 calc R

loop_
_atom_site_aniso_label
_atom_site_aniso_U_11
_atom_site_aniso_U_22
_atom_site_aniso_U_33
_atom_site_aniso_U_23
_atom_site_aniso_U_13
_atom_site_aniso_U_12
C1 0.0230(17) 0.0148(14) 0.026(2) -0.0018(13) 0.0023(14) -0.0023(12)
C2 0.043(2) 0.0240(17) 0.027(2) -0.0098(15) -0.0056(17) -0.0052(15)
C3 0.035(2) 0.0295(18) 0.030(2) -0.0009(16) -0.0118(16) -0.0028(15)
C4 0.0247(16) 0.0183(15) 0.0170(17) -0.0011(12) 0.0037(13) 0.0008(12)
C5 0.0175(15) 0.0217(15) 0.0206(18) -0.0003(13) 0.0034(13) -0.0004(12)
C6 0.0219(17) 0.0359(19) 0.0218(19) -0.0039(15) 0.0077(14) -0.0006(14)
C7 0.0260(16) 0.0326(17) 0.0182(17) 0.0047(15) 0.0069(13) -0.0086(15)
C8 0.0216(16) 0.0194(15) 0.0152(17) 0.0003(12) 0.0019(12) -0.0003(12)
C9 0.0154(14) 0.0200(15) 0.0210(18) -0.0032(13) 0.0035(12) -0.0019(12)
C10 0.0192(15) 0.0166(14) 0.0222(18) -0.0031(12) 0.0047(13) -0.0003(12)
C11 0.0159(15) 0.0188(14) 0.0227(18) -0.0015(13) 0.0020(13) -0.0003(12)
C12 0.0166(15) 0.0211(15) 0.0199(18) -0.0018(13) 0.0011(12) -0.0008(12)
C13 0.0157(15) 0.0199(15) 0.0239(19) -0.0004(13) 0.0011(13) -0.0023(12)
C14 0.0192(15) 0.0148(14) 0.0220(18) 0.0002(12) 0.0010(13) -0.0002(12)
C16 0.0237(17) 0.0267(17) 0.023(2) -0.0050(14) 0.0015(14) -0.0007(14)
Au1 0.01694(6) 0.01700(6) 0.01392(7) -0.00158(5) 0.00329(4) -0.00050(5)
Cl1 0.0228(4) 0.0264(4) 0.0242(4) 0.0002(3) 0.0025(3) -0.0065(3)
Cl2 0.0490(6) 0.0437(6) 0.0506(7) 0.0058(5) 0.0028(5) 0.0217(5)
Cl3 0.0518(6) 0.0394(5) 0.0246(5) 0.0013(4) 0.0055(4) 0.0072(4)
P1 0.0157(4) 0.0149(3) 0.0151(4) -0.0020(3) 0.0027(3) -0.0012(3)
P2 0.0156(4) 0.0148(4) 0.0139(4) -0.0012(3) 0.0028(3) -0.0009(3)
C15 0.0199(15) 0.0141(14) 0.0207(18) 0.0005(12) 0.0034(13) -0.0023(12)

loop_
_atom_type_symbol
_atom_type_description
_atom_type_scat_dispersion_real
_atom_type_scat_dispersion_imag
_atom_type_scat_source
Au Au -2.0133 8.8022 'International Tables Vol C Tables 4.2.6.8 and 6.1.1.4'
Cl Cl 0.1484 0.1585 'International Tables Vol C Tables 4.2.6.8 and 6.1.1.4'
P P 0.1023 0.0942 'International Tables Vol C Tables 4.2.6.8 and 6.1.1.4'
C C 0.0033 0.0016 'International Tables Vol C Tables 4.2.6.8 and 6.1.1.4'
H H 0 0 'International Tables Vol C Tables 4.2.6.8 and 6.1.1.4'

loop_
_geom_angle_atom_site_label_1
_geom_angle_atom_site_label_2
_geom_angle_atom_site_label_3
_geom_angle
_geom_angle_site_symmetry_1
_geom_angle_site_symmetry_3
C2 C1 P1 106.1(2) . .
C2 C1 H4A 110.5 . .
P1 C1 H4A 110.5 . .
C2 C1 H4B 110.5 . .
P1 C1 H4B 110.5 . .
H4A C1 H4B 108.7 . .
C3 C2 C1 106.7(3) . .
C3 C2 H3A 110.4 . .
C1 C2 H3A 110.4 . .
C3 C2 H3B 110.4 . .
C1 C2 H3B 110.4 . .
H3A C2 H3B 108.6 . .
C2 C3 C4 106.9(3) . .
C2 C3 H2A 110.3 . .
C4 C3 H2A 110.3 . .
C2 C3 H2B 110.3 . .
C4 C3 H2B 110.3 . .
H2A C3 H2B 108.6 . .
C3 C4 P1 104.6(2) . .
C3 C4 H1A 110.8 . .
P1 C4 H1A 110.8 . .
C3 C4 H1B 110.8 . .
P1 C4 H1B 110.8 . .
H1A C4 H1B 108.9 . .
C6 C5 P2 105.8(2) . .
C6 C5 H5A 110.6 . .
P2 C5 H5A 110.6 . .
C6 C5 H5B 110.6 . .
P2 C5 H5B 110.6 . .
H5A C5 H5B 108.7 . .
C7 C6 C5 106.8(2) . .
C7 C6 H6A 110.4 . .
C5 C6 H6A 110.4 . .
C7 C6 H6B 110.4 . .
C5 C6 H6B 110.4 . .
H6A C6 H6B 108.6 . .
C6 C7 C8 106.7(2) . .
C6 C7 H7A 110.4 . .
C8 C7 H7A 110.4 . .
C6 C7 H7B 110.4 . .
C8 C7 H7B 110.4 . .
H7A C7 H7B 108.6 . .
C7 C8 P2 104.5(2) . .
C7 C8 H8A 110.9 . .
P2 C8 H8A 110.9 . .
C7 C8 H8B 110.9 . .
P2 C8 H8B 110.9 . .
H8A C8 H8B 108.9 . .
C10 C9 P1 111.2(2) . .
C10 C9 H16A 109.4 . .
P1 C9 H16A 109.4 . .
C10 C9 H16B 109.4 . .
P1 C9 H16B 109.4 . .
H16A C9 H16B 108 . .
C11 C10 C9 113.0(2) . .
C11 C10 H17A 109 . .
C9 C10 H17A 109 . .
C11 C10 H17B 109 . .
C9 C10 H17B 109 . .
H17A C10 H17B 107.8 . .
C10 C11 C12 113.3(2) . 3_765
C10 C11 H20A 108.9 . .
C12 C11 H20A 108.9 3_765 .
C10 C11 H20B 108.9 . .
C12 C11 H20B 108.9 3_765 .
H20A C11 H20B 107.7 . .
C13 C12 C11 112.1(2) . 3_765
C13 C12 H11A 109.2 . .
C11 C12 H11A 109.2 3_765 .
C13 C12 H11B 109.2 . .
C11 C12 H11B 109.2 3_765 .
H11A C12 H11B 107.9 . .
C12 C13 C14 114.6(2) . .
C12 C13 H10A 108.6 . .
C14 C13 H10A 108.6 . .
C12 C13 H10B 108.6 . .
C14 C13 H10B 108.6 . .
H10A C13 H10B 107.6 . .
C13 C14 C15 111.8(2) . .
C13 C14 H12A 109.3 . .
C15 C14 H12A 109.3 . .
C13 C14 H12B 109.3 . .
C15 C14 H12B 109.3 . .
H12A C14 H12B 107.9 . .
Cl2 C16 Cl3 111.13(18) . .
Cl2 C16 H30A 109.4 . .
Cl3 C16 H30A 109.4 . .
Cl2 C16 H30B 109.4 . .
Cl3 C16 H30B 109.4 . .
H30A C16 H30B 108 . .
P2 Au1 P1 172.77(3) . .
P2 Au1 Cl1 90.45(2) . .
P1 Au1 Cl1 96.56(2) . .
C9 P1 C1 109.61(14) . .
C9 P1 C4 104.78(15) . .
C1 P1 C4 94.88(14) . .
C9 P1 Au1 114.15(11) . .
C1 P1 Au1 116.82(11) . .
C4 P1 Au1 114.47(10) . .
C15 P2 C5 105.67(14) . .
C15 P2 C8 106.17(14) . .
C5 P2 C8 95.20(14) . .
C15 P2 Au1 117.21(11) . .
C5 P2 Au1 114.49(11) . .
C8 P2 Au1 115.48(10) . .
C14 C15 P2 114.7(2) . .
C14 C15 H9A 108.6 . .
P2 C15 H9A 108.6 . .
C14 C15 H9B 108.6 . .
P2 C15 H9B 108.6 . .
H9A C15 H9B 107.6 . .

loop_
_geom_bond_atom_site_label_1
_geom_bond_atom_site_label_2
_geom_bond_distance
_geom_bond_site_symmetry_2
C1 C2 1.530(5) .
C1 P1 1.828(3) .
C1 H4A 0.99 .
C1 H4B 0.99 .
C2 C3 1.523(5) .
C2 H3A 0.99 .
C2 H3B 0.99 .
C3 C4 1.529(4) .
C3 H2A 0.99 .
C3 H2B 0.99 .
C4 P1 1.835(3) .
C4 H1A 0.99 .
C4 H1B 0.99 .
C5 C6 1.531(4) .
C5 P2 1.835(3) .
C5 H5A 0.99 .
C5 H5B 0.99 .
C6 C7 1.527(5) .
C6 H6A 0.99 .
C6 H6B 0.99 .
C7 C8 1.545(4) .
C7 H7A 0.99 .
C7 H7B 0.99 .
C8 P2 1.835(3) .
C8 H8A 0.99 .
C8 H8B 0.99 .
C9 C10 1.536(4) .
C9 P1 1.819(3) .
C9 H16A 0.99 .
C9 H16B 0.99 .
C10 C11 1.526(4) .
C10 H17A 0.99 .
C10 H17B 0.99 .
C11 C12 1.529(4) 3_765
C11 H20A 0.99 .
C11 H20B 0.99 .
C12 C13 1.523(4) .
C12 C11 1.529(4) 3_765
C12 H11A 0.99 .
C12 H11B 0.99 .
C13 C14 1.526(4) .
C13 H10A 0.99 .
C13 H10B 0.99 .
C14 C15 1.532(4) .
C14 H12A 0.99 .
C14 H12B 0.99 .
C16 Cl2 1.758(3) .
C16 Cl3 1.773(4) .
C16 H30A 0.99 .
C16 H30B 0.99 .
Au1 P2 2.2940(8) .
Au1 P1 2.2971(8) .
Au1 Cl1 2.9026(7) .
P2 C15 1.831(3) .
C15 H9A 0.99 .
C15 H9B 0.99 .
